data_7212722
loop_
_publ_author_name
'Jacobs, Ayesha'
'Nassimbeni, Luigi R.'
'Ramon, Ga\"elle'
'Sebogisi, Baganetsi K.'

_publ_section_title
;
 Inclusion compounds of hydroxynaphthoic acids: co-crystal vs. salt
 formation
;
_journal_issue 10
_journal_name_full CrystEngComm
_journal_page_first 3065
_journal_paper_doi 10.1039/c004458j
_journal_volume 12
_journal_year 2010
_chemical_formula_sum 'C28 H28 N2 O6'
_chemical_formula_weight 488.52
_chemical_name_common 2C11H8O3.C6H12N2
_chemical_name_systematic
;
3-hydroxy-2-naphthoic acid 1,4-diazabicyclo[2.2.2]octane salt
;
_space_group_IT_number 2
_symmetry_cell_setting triclinic
_symmetry_space_group_name_Hall '-P 1'
_symmetry_space_group_name_H-M 'P -1'
_atom_sites_solution_hydrogens geom
_atom_sites_solution_primary direct
_atom_sites_solution_secondary difmap
_audit_creation_method SHELXL-97
_cell_angle_alpha 85.52(3)
_cell_angle_beta 81.69(3)
_cell_angle_gamma 87.04(3)
_cell_formula_units_Z 2
_cell_length_a 8.6982(17)
_cell_length_b 11.373(2)
_cell_length_c 11.820(2)
_cell_measurement_reflns_used 'All data'
_cell_measurement_temperature 173(2)
_cell_volume 1152.5(4)
_computing_cell_refinement 'DENZO-SMN (Otwinowski & Minor, 1997)'
_computing_data_collection 'COLLECT (2000)'
_computing_data_reduction 'DENZO-SMN (Otwinowski & Minor, 1997)'
_computing_molecular_graphics 'X-seed (Barbour, 1999)'
_computing_publication_material 'SHELXL-97 (Sheldrick, 1997)'
_computing_structure_refinement 'SHELXL-97 (Sheldrick, 1997)'
_computing_structure_solution 'SHELXS-97 (Sheldrick, 1990)'
_diffrn_ambient_temperature 173(2)
_diffrn_measured_fraction_theta_full 0.958
_diffrn_measured_fraction_theta_max 0.958
_diffrn_measurement_device_type 'Nonius KappaCCD'
_diffrn_measurement_method '1\% \f scans and \w scans'
_diffrn_radiation_monochromator graphite
_diffrn_radiation_source 'fine-focus sealed tube'
_diffrn_radiation_type MoK\a
_diffrn_radiation_wavelength 0.71073
_diffrn_reflns_av_R_equivalents 0.0660
_diffrn_reflns_av_sigmaI/netI 0.1200
_diffrn_reflns_limit_h_max 11
_diffrn_reflns_limit_h_min -11
_diffrn_reflns_limit_k_max 14
_diffrn_reflns_limit_k_min -14
_diffrn_reflns_limit_l_max 15
_diffrn_reflns_limit_l_min -15
_diffrn_reflns_number 8875
_diffrn_reflns_theta_full 27.56
_diffrn_reflns_theta_max 27.56
_diffrn_reflns_theta_min 1.75
_exptl_absorpt_coefficient_mu 0.100
_exptl_absorpt_correction_type none
_exptl_crystal_colour colourless
_exptl_crystal_density_diffrn 1.408
_exptl_crystal_density_method 'not measured'
_exptl_crystal_description rectangle
_exptl_crystal_F_000 516
_exptl_crystal_size_max 0.38
_exptl_crystal_size_mid 0.31
_exptl_crystal_size_min 0.28
_refine_diff_density_max 0.245
_refine_diff_density_min -0.302
_refine_diff_density_rms 0.064
_refine_ls_extinction_method none
_refine_ls_goodness_of_fit_ref 1.031
_refine_ls_hydrogen_treatment mixed
_refine_ls_matrix_type full
_refine_ls_number_parameters 341
_refine_ls_number_reflns 5102
_refine_ls_number_restraints 2
_refine_ls_restrained_S_all 1.031
_refine_ls_R_factor_all 0.1777
_refine_ls_R_factor_gt 0.0739
_refine_ls_shift/su_max 0.024
_refine_ls_shift/su_mean 0.001
_refine_ls_structure_factor_coef Fsqd
_refine_ls_weighting_details 'calc w=1/[\s^2^(Fo^2^)+(0.0491P)^2^+0.7413P] where P=(Fo^2^+2Fc^2^)/3'
_refine_ls_weighting_scheme calc
_refine_ls_wR_factor_gt 0.1195
_refine_ls_wR_factor_ref 0.1587
_reflns_number_gt 2499
_reflns_number_total 5102
_reflns_threshold_expression >2sigma(I)
_cod_data_source_file c004458j.txt
_cod_data_source_block c:\H3DABCO
_cod_depositor_comments
;
The following automatic conversions were performed:

'_symmetry_cell_setting' value 'Triclinic' changed to 'triclinic'
according to /home/saulius/struct/CIF-dictionaries/cif_core.dic
dictionary named 'cif_core.dic' version 2.4.2 from 2011-04-26.

Automatic conversion script
Id: cif_fix_values 1891 2012-01-12 08:04:46Z andrius 
;
_cod_original_sg_symbol_H-M P-1
_cod_database_code 7212722

loop_
_symmetry_equiv_pos_as_xyz
'x, y, z'
'-x, -y, -z'

loop_
_atom_site_label
_atom_site_type_symbol
_atom_site_fract_x
_atom_site_fract_y
_atom_site_fract_z
_atom_site_U_iso_or_equiv
_atom_site_adp_type
_atom_site_occupancy
_atom_site_symmetry_multiplicity
_atom_site_calc_flag
_atom_site_refinement_flags
O1 O 0.8836(2) 0.44114(18) 0.21048(17) 0.0315(5) Uani 1 1 d D
C1 C 0.7561(3) 0.2264(3) 0.2950(2) 0.0266(7) Uani 1 1 d .
H1 H 0.7281 0.2628 0.2253 0.032 Uiso 1 1 calc R
O2 O 0.9349(2) 0.47499(19) 0.38461(17) 0.0370(6) Uani 1 1 d .
C2 C 0.8414(3) 0.2879(3) 0.3582(2) 0.0253(7) Uani 1 1 d .
O3 O 0.9642(3) 0.2922(2) 0.53012(18) 0.0374(6) Uani 1 1 d .
C3 C 0.8822(3) 0.2339(3) 0.4629(2) 0.0285(7) Uani 1 1 d .
C4 C 0.8432(3) 0.1203(3) 0.4982(3) 0.0308(8) Uani 1 1 d .
H4 H 0.8757 0.0838 0.5663 0.037 Uiso 1 1 calc R
C5 C 0.7062(4) -0.0581(3) 0.4715(3) 0.0363(8) Uani 1 1 d .
H5 H 0.7370 -0.0955 0.5398 0.044 Uiso 1 1 calc R
C6 C 0.6157(4) -0.1159(3) 0.4108(3) 0.0394(9) Uani 1 1 d .
H6 H 0.5827 -0.1925 0.4381 0.047 Uiso 1 1 calc R
C7 C 0.5704(4) -0.0635(3) 0.3083(3) 0.0366(8) Uani 1 1 d .
H7 H 0.5078 -0.1049 0.2666 0.044 Uiso 1 1 calc R
C8 C 0.6168(3) 0.0471(3) 0.2687(3) 0.0321(8) Uani 1 1 d .
H8 H 0.5870 0.0818 0.1990 0.039 Uiso 1 1 calc R
C9 C 0.7090(3) 0.1107(3) 0.3306(2) 0.0259(7) Uani 1 1 d .
C10 C 0.7548(3) 0.0571(3) 0.4337(2) 0.0283(7) Uani 1 1 d .
C11 C 0.8898(3) 0.4088(3) 0.3191(3) 0.0291(7) Uani 1 1 d .
H12 H 0.972(5) 0.368(4) 0.500(4) 0.080(15) Uiso 1 1 d .
O1A O 1.1362(3) 1.0617(2) 0.2517(2) 0.0473(6) Uani 1 1 d .
C1A C 1.2719(3) 1.2751(3) 0.2715(2) 0.0284(7) Uani 1 1 d .
H1A H 1.1990 1.2445 0.3331 0.034 Uiso 1 1 calc R
O2A O 1.2418(2) 1.05733(19) 0.06918(18) 0.0376(6) Uani 1 1 d .
C2A C 1.2996(3) 1.2168(3) 0.1729(2) 0.0256(7) Uani 1 1 d .
O3A O 1.4395(3) 1.2064(2) -0.01873(18) 0.0391(6) Uani 1 1 d .
C3A C 1.4083(3) 1.2633(3) 0.0804(3) 0.0285(7) Uani 1 1 d .
C4A C 1.4843(3) 1.3638(3) 0.0901(3) 0.0295(7) Uani 1 1 d .
H4A H 1.5567 1.3933 0.0276 0.035 Uiso 1 1 calc R
C5A C 1.5304(3) 1.5299(3) 0.2048(3) 0.0320(8) Uani 1 1 d .
H5A H 1.6028 1.5619 0.1437 0.038 Uiso 1 1 calc R
C6A C 1.4987(4) 1.5856(3) 0.3036(3) 0.0375(8) Uani 1 1 d .
H6A H 1.5487 1.6566 0.3102 0.045 Uiso 1 1 calc R
C7A C 1.3935(3) 1.5402(3) 0.3960(3) 0.0356(8) Uani 1 1 d .
H7A H 1.3734 1.5803 0.4645 0.043 Uiso 1 1 calc R
C8A C 1.3199(3) 1.4387(3) 0.3878(3) 0.0309(8) Uani 1 1 d .
H8A H 1.2498 1.4077 0.4510 0.037 Uiso 1 1 calc R
C9A C 1.3479(3) 1.3791(3) 0.2848(2) 0.0264(7) Uani 1 1 d .
C10A C 1.4566(3) 1.4243(3) 0.1917(3) 0.0272(7) Uani 1 1 d .
C11A C 1.2187(3) 1.1048(3) 0.1675(3) 0.0305(7) Uani 1 1 d .
H11A H 1.161(3) 0.9321(16) 0.099(3) 0.057(11) Uiso 1 1 d D
H12A H 1.364(5) 1.132(4) -0.003(4) 0.096(15) Uiso 1 1 d .
N1G N 1.1058(3) 0.8499(2) 0.1149(2) 0.0292(6) Uani 1 1 d D
N2G N 0.9882(3) 0.6498(2) 0.1536(2) 0.0263(6) Uani 1 1 d .
C3G C 1.1025(4) 0.7959(3) 0.0038(3) 0.0353(8) Uani 1 1 d .
H35A H 1.2097 0.7763 -0.0323 0.042 Uiso 1 1 calc R
H35B H 1.0527 0.8521 -0.0495 0.042 Uiso 1 1 calc R
C4G C 1.0095(4) 0.6834(3) 0.0292(2) 0.0342(8) Uani 1 1 d .
H31A H 0.9068 0.6973 0.0027 0.041 Uiso 1 1 calc R
H31B H 1.0657 0.6184 -0.0127 0.041 Uiso 1 1 calc R
C5G C 1.2022(3) 0.7715(3) 0.1866(3) 0.0291(7) Uani 1 1 d .
H27A H 1.1949 0.8005 0.2641 0.035 Uiso 1 1 calc R
H27B H 1.3125 0.7710 0.1512 0.035 Uiso 1 1 calc R
C6G C 1.1414(3) 0.6474(3) 0.1948(3) 0.0319(8) Uani 1 1 d .
H36A H 1.2162 0.5959 0.1480 0.038 Uiso 1 1 calc R
H36B H 1.1312 0.6142 0.2754 0.038 Uiso 1 1 calc R
C7G C 0.9438(3) 0.8632(3) 0.1766(3) 0.0335(8) Uani 1 1 d .
H33A H 0.8757 0.9060 0.1256 0.040 Uiso 1 1 calc R
H33B H 0.9433 0.9087 0.2448 0.040 Uiso 1 1 calc R
C8G C 0.8847(3) 0.7398(3) 0.2133(3) 0.0300(7) Uani 1 1 d .
H26A H 0.8812 0.7244 0.2972 0.036 Uiso 1 1 calc R
H26B H 0.7779 0.7350 0.1947 0.036 Uiso 1 1 calc R
H11 H 0.929(4) 0.5351(14) 0.188(3) 0.060(11) Uiso 1 1 d D

loop_
_atom_site_aniso_label
_atom_site_aniso_U_11
_atom_site_aniso_U_22
_atom_site_aniso_U_33
_atom_site_aniso_U_23
_atom_site_aniso_U_13
_atom_site_aniso_U_12
O1 0.0430(13) 0.0259(13) 0.0260(12) 0.0019(10) -0.0055(9) -0.0074(10)
C1 0.0304(16) 0.0257(19) 0.0233(16) 0.0005(14) -0.0041(13) 0.0014(14)
O2 0.0513(14) 0.0328(14) 0.0285(12) -0.0061(11) -0.0056(10) -0.0121(11)
C2 0.0271(16) 0.0251(18) 0.0234(16) -0.0036(14) -0.0006(13) -0.0023(14)
O3 0.0508(15) 0.0354(16) 0.0290(13) -0.0013(12) -0.0132(11) -0.0099(12)
C3 0.0325(17) 0.030(2) 0.0229(17) -0.0049(15) -0.0033(13) -0.0013(15)
C4 0.0384(18) 0.029(2) 0.0254(17) -0.0029(15) -0.0057(14) 0.0028(15)
C5 0.048(2) 0.029(2) 0.0298(18) -0.0016(16) 0.0008(15) -0.0024(16)
C6 0.046(2) 0.0242(19) 0.047(2) -0.0042(17) 0.0030(17) -0.0068(16)
C7 0.0386(19) 0.027(2) 0.044(2) -0.0042(17) -0.0055(16) -0.0033(16)
C8 0.0273(17) 0.034(2) 0.0348(18) -0.0036(16) -0.0047(14) 0.0022(15)
C9 0.0251(16) 0.0261(19) 0.0264(17) -0.0020(14) -0.0035(13) -0.0006(14)
C10 0.0308(17) 0.0244(19) 0.0279(17) -0.0024(14) 0.0015(14) 0.0015(14)
C11 0.0274(17) 0.031(2) 0.0276(18) -0.0027(16) -0.0003(13) 0.0001(14)
O1A 0.0566(15) 0.0401(15) 0.0432(15) -0.0025(12) 0.0067(12) -0.0220(12)
C1A 0.0289(16) 0.0289(19) 0.0257(17) 0.0060(14) -0.0028(13) -0.0004(14)
O2A 0.0486(14) 0.0294(14) 0.0349(13) -0.0028(11) -0.0029(11) -0.0116(11)
C2A 0.0263(16) 0.0232(18) 0.0272(17) 0.0023(14) -0.0047(13) -0.0038(13)
O3A 0.0472(14) 0.0358(15) 0.0328(13) -0.0068(11) 0.0045(10) -0.0091(12)
C3A 0.0318(17) 0.0235(18) 0.0301(18) -0.0012(14) -0.0060(14) 0.0030(14)
C4A 0.0260(16) 0.0310(19) 0.0304(17) 0.0024(15) -0.0022(13) -0.0019(14)
C5A 0.0309(17) 0.028(2) 0.0374(19) 0.0004(15) -0.0050(14) -0.0073(15)
C6A 0.0367(19) 0.034(2) 0.043(2) -0.0041(17) -0.0087(16) -0.0065(16)
C7A 0.0332(18) 0.038(2) 0.038(2) -0.0101(17) -0.0112(15) 0.0026(16)
C8A 0.0308(17) 0.035(2) 0.0262(17) 0.0011(15) -0.0036(13) 0.0006(15)
C9A 0.0264(16) 0.0242(18) 0.0290(17) 0.0013(14) -0.0075(13) 0.0014(14)
C10A 0.0247(16) 0.0271(19) 0.0300(17) -0.0004(14) -0.0071(13) 0.0035(14)
C11A 0.0304(17) 0.0246(19) 0.036(2) 0.0033(16) -0.0051(15) -0.0026(15)
N1G 0.0294(14) 0.0270(16) 0.0310(15) -0.0020(12) -0.0021(11) -0.0049(12)
N2G 0.0313(14) 0.0225(15) 0.0249(14) -0.0002(11) -0.0038(11) -0.0020(11)
C3G 0.0412(19) 0.038(2) 0.0265(18) 0.0012(15) -0.0048(14) -0.0039(16)
C4G 0.047(2) 0.031(2) 0.0246(17) -0.0010(15) -0.0058(14) -0.0051(16)
C5G 0.0268(16) 0.031(2) 0.0297(17) 0.0008(15) -0.0070(13) -0.0039(14)
C6G 0.0318(17) 0.029(2) 0.0339(18) 0.0021(15) -0.0053(14) 0.0001(15)
C7G 0.0283(17) 0.031(2) 0.0404(19) -0.0056(16) 0.0010(14) -0.0016(15)
C8G 0.0279(16) 0.0276(19) 0.0333(18) -0.0015(15) -0.0004(13) -0.0029(14)

loop_
_atom_type_symbol
_atom_type_description
_atom_type_scat_dispersion_real
_atom_type_scat_dispersion_imag
_atom_type_scat_source
C C 0.0033 0.0016 'International Tables Vol C Tables 4.2.6.8 and 6.1.1.4'
H H 0.0000 0.0000 'International Tables Vol C Tables 4.2.6.8 and 6.1.1.4'
N N 0.0061 0.0033 'International Tables Vol C Tables 4.2.6.8 and 6.1.1.4'
O O 0.0106 0.0060 'International Tables Vol C Tables 4.2.6.8 and 6.1.1.4'

loop_
_geom_angle_atom_site_label_1
_geom_angle_atom_site_label_2
_geom_angle_atom_site_label_3
_geom_angle
C11 O1 H11 110.7(16)
C2 C1 C9 121.9(3)
C2 C1 H1 119.0
C9 C1 H1 119.0
C1 C2 C3 119.1(3)
C1 C2 C11 121.0(3)
C3 C2 C11 119.9(3)
C3 O3 H12 108(3)
O3 C3 C4 118.0(3)
O3 C3 C2 121.3(3)
C4 C3 C2 120.6(3)
C3 C4 C10 120.4(3)
C3 C4 H4 119.8
C10 C4 H4 119.8
C6 C5 C10 120.7(3)
C6 C5 H5 119.6
C10 C5 H5 119.6
C5 C6 C7 120.9(3)
C5 C6 H6 119.6
C7 C6 H6 119.6
C8 C7 C6 119.9(3)
C8 C7 H7 120.1
C6 C7 H7 120.1
C7 C8 C9 120.8(3)
C7 C8 H8 119.6
C9 C8 H8 119.6
C1 C9 C8 122.9(3)
C1 C9 C10 118.1(3)
C8 C9 C10 119.0(3)
C4 C10 C5 121.4(3)
C4 C10 C9 119.8(3)
C5 C10 C9 118.7(3)
O2 C11 O1 122.1(3)
O2 C11 C2 121.8(3)
O1 C11 C2 116.1(3)
C2A C1A C9A 122.4(3)
C2A C1A H1A 118.8
C9A C1A H1A 118.8
C1A C2A C3A 118.7(3)
C1A C2A C11A 119.0(3)
C3A C2A C11A 122.3(3)
C3A O3A H12A 104(2)
O3A C3A C4A 119.3(3)
O3A C3A C2A 120.0(3)
C4A C3A C2A 120.7(3)
C3A C4A C10A 121.0(3)
C3A C4A H4A 119.5
C10A C4A H4A 119.5
C6A C5A C10A 120.9(3)
C6A C5A H5A 119.6
C10A C5A H5A 119.6
C5A C6A C7A 121.1(3)
C5A C6A H6A 119.4
C7A C6A H6A 119.4
C8A C7A C6A 120.2(3)
C8A C7A H7A 119.9
C6A C7A H7A 119.9
C7A C8A C9A 120.2(3)
C7A C8A H8A 119.9
C9A C8A H8A 119.9
C1A C9A C8A 122.2(3)
C1A C9A C10A 118.3(3)
C8A C9A C10A 119.5(3)
C4A C10A C5A 123.0(3)
C4A C10A C9A 119.0(3)
C5A C10A C9A 118.0(3)
O1A C11A O2A 123.0(3)
O1A C11A C2A 120.8(3)
O2A C11A C2A 116.2(3)
C5G N1G C7G 109.7(2)
C5G N1G C3G 108.9(2)
C7G N1G C3G 109.6(2)
C5G N1G H11A 106.9(18)
C7G N1G H11A 111.9(17)
C3G N1G H11A 109.8(18)
C4G N2G C8G 108.9(2)
C4G N2G C6G 108.8(2)
C8G N2G C6G 108.7(2)
C4G N2G H11 115.9(13)
C8G N2G H11 109.1(13)
C6G N2G H11 105.2(13)
N1G C3G C4G 108.0(2)
N1G C3G H35A 110.1
C4G C3G H35A 110.1
N1G C3G H35B 110.1
C4G C3G H35B 110.1
H35A C3G H35B 108.4
N2G C4G C3G 109.9(2)
N2G C4G H31A 109.7
C3G C4G H31A 109.7
N2G C4G H31B 109.7
C3G C4G H31B 109.7
H31A C4G H31B 108.2
N1G C5G C6G 108.1(2)
N1G C5G H27A 110.1
C6G C5G H27A 110.1
N1G C5G H27B 110.1
C6G C5G H27B 110.1
H27A C5G H27B 108.4
N2G C6G C5G 110.4(2)
N2G C6G H36A 109.6
C5G C6G H36A 109.6
N2G C6G H36B 109.6
C5G C6G H36B 109.6
H36A C6G H36B 108.1
N1G C7G C8G 108.1(2)
N1G C7G H33A 110.1
C8G C7G H33A 110.1
N1G C7G H33B 110.1
C8G C7G H33B 110.1
H33A C7G H33B 108.4
N2G C8G C7G 110.2(2)
N2G C8G H26A 109.6
C7G C8G H26A 109.6
N2G C8G H26B 109.6
C7G C8G H26B 109.6
H26A C8G H26B 108.1

loop_
_geom_bond_atom_site_label_1
_geom_bond_atom_site_label_2
_geom_bond_distance
O1 C11 1.316(3)
O1 H11 1.156(10)
C1 C2 1.376(4)
C1 C9 1.413(4)
C1 H1 0.9500
O2 C11 1.237(3)
C2 C3 1.421(4)
C2 C11 1.478(4)
O3 C3 1.370(3)
O3 H12 0.91(4)
C3 C4 1.370(4)
C4 C10 1.414(4)
C4 H4 0.9500
C5 C6 1.362(4)
C5 C10 1.416(4)
C5 H5 0.9500
C6 C7 1.407(5)
C6 H6 0.9500
C7 C8 1.367(4)
C7 H7 0.9500
C8 C9 1.419(4)
C8 H8 0.9500
C9 C10 1.420(4)
O1A C11A 1.225(4)
C1A C2A 1.371(4)
C1A C9A 1.415(4)
C1A H1A 0.9500
O2A C11A 1.304(3)
C2A C3A 1.426(4)
C2A C11A 1.497(4)
O3A C3A 1.368(3)
O3A H12A 1.09(5)
C3A C4A 1.370(4)
C4A C10A 1.415(4)
C4A H4A 0.9500
C5A C6A 1.359(4)
C5A C10A 1.419(4)
C5A H5A 0.9500
C6A C7A 1.403(5)
C6A H6A 0.9500
C7A C8A 1.366(4)
C7A H7A 0.9500
C8A C9A 1.424(4)
C8A H8A 0.9500
C9A C10A 1.425(4)
N1G C5G 1.492(4)
N1G C7G 1.496(4)
N1G C3G 1.498(4)
N1G H11A 1.062(10)
N2G C4G 1.477(4)
N2G C8G 1.480(3)
N2G C6G 1.482(4)
N2G H11 1.434(11)
C3G C4G 1.535(4)
C3G H35A 0.9900
C3G H35B 0.9900
C4G H31A 0.9900
C4G H31B 0.9900
C5G C6G 1.524(4)
C5G H27A 0.9900
C5G H27B 0.9900
C6G H36A 0.9900
C6G H36B 0.9900
C7G C8G 1.528(4)
C7G H33A 0.9900
C7G H33B 0.9900
C8G H26A 0.9900
C8G H26B 0.9900

loop_
_geom_torsion_atom_site_label_1
_geom_torsion_atom_site_label_2
_geom_torsion_atom_site_label_3
_geom_torsion_atom_site_label_4
_geom_torsion
C9 C1 C2 C3 -0.6(4)
C9 C1 C2 C11 179.8(2)
C1 C2 C3 O3 -178.7(2)
C11 C2 C3 O3 0.9(4)
C1 C2 C3 C4 2.8(4)
C11 C2 C3 C4 -177.6(3)
O3 C3 C4 C10 178.2(2)
C2 C3 C4 C10 -3.2(4)
C10 C5 C6 C7 1.1(5)
C5 C6 C7 C8 -0.3(5)
C6 C7 C8 C9 -0.7(4)
C2 C1 C9 C8 177.9(3)
C2 C1 C9 C10 -1.2(4)
C7 C8 C9 C1 -178.2(3)
C7 C8 C9 C10 0.9(4)
C3 C4 C10 C5 -176.7(3)
C3 C4 C10 C9 1.4(4)
C6 C5 C10 C4 177.3(3)
C6 C5 C10 C9 -0.8(4)
C1 C9 C10 C4 0.8(4)
C8 C9 C10 C4 -178.3(3)
C1 C9 C10 C5 178.9(2)
C8 C9 C10 C5 -0.2(4)
C1 C2 C11 O2 163.5(3)
C3 C2 C11 O2 -16.0(4)
C1 C2 C11 O1 -17.2(4)
C3 C2 C11 O1 163.3(2)
C9A C1A C2A C3A -0.3(4)
C9A C1A C2A C11A 177.7(3)
C1A C2A C3A O3A 179.4(2)
C11A C2A C3A O3A 1.4(4)
C1A C2A C3A C4A 0.3(4)
C11A C2A C3A C4A -177.6(3)
O3A C3A C4A C10A -179.3(3)
C2A C3A C4A C10A -0.2(4)
C10A C5A C6A C7A 0.6(5)
C5A C6A C7A C8A -0.4(5)
C6A C7A C8A C9A -0.9(4)
C2A C1A C9A C8A -179.4(3)
C2A C1A C9A C10A 0.2(4)
C7A C8A C9A C1A -178.6(3)
C7A C8A C9A C10A 1.8(4)
C3A C4A C10A C5A -178.8(3)
C3A C4A C10A C9A 0.1(4)
C6A C5A C10A C4A 179.3(3)
C6A C5A C10A C9A 0.3(4)
C1A C9A C10A C4A -0.1(4)
C8A C9A C10A C4A 179.5(3)
C1A C9A C10A C5A 178.9(3)
C8A C9A C10A C5A -1.5(4)
C1A C2A C11A O1A -4.3(4)
C3A C2A C11A O1A 173.6(3)
C1A C2A C11A O2A 175.7(3)
C3A C2A C11A O2A -6.3(4)
C5G N1G C3G C4G 68.3(3)
C7G N1G C3G C4G -51.7(3)
C8G N2G C4G C3G 67.5(3)
C6G N2G C4G C3G -50.7(3)
N1G C3G C4G N2G -13.9(3)
C7G N1G C5G C6G 67.4(3)
C3G N1G C5G C6G -52.6(3)
C4G N2G C6G C5G 67.1(3)
C8G N2G C6G C5G -51.3(3)
N1G C5G C6G N2G -13.0(3)
C5G N1G C7G C8G -52.1(3)
C3G N1G C7G C8G 67.5(3)
C4G N2G C8G C7G -51.4(3)
C6G N2G C8G C7G 66.9(3)
N1G C7G C8G N2G -13.4(3)
